data_4309853
loop_
_publ_author_name
'Fran\,cois Cuenot'
'Michel Meyer'
'Enrique Espinosa'
'Roger Guilard'

_publ_contact_author
; Pr. Roger Guilard,
  LIMSAG, CNRS UMR 5633, 
  Universit\'e de Bourgogne, Facult\'e des Sciences, 
  6 boulevard Gabriel, 21100 Dijon, 
  France 
;
_publ_contact_author_email Roger.Guilard@u-bourgogne.fr
_publ_contact_author_fax '+33 3 80 39 61 17'
_publ_contact_author_phone '+33 3 80 39 61 11'
_publ_section_title
;
Synthesis, Characterization, and X-ray Crystal Structures of Cyclam
Derivatives. 8. Thermodynamic and Kinetic Appraisal of Lead(II) Chelation
by Octadentate Carbamoyl-Armed Macrocycles1
;
_journal_name_full 'Inorganic Chemistry'
_journal_page_first 7895
_journal_page_last 7910
_journal_paper_doi 10.1021/ic0508019
_journal_volume 44
_journal_year 2005
_chemical_formula_moiety 'C18 H36 N8 O4, 2(H2 O)'
_chemical_formula_sum 'C18 H40 N8 O6'
_chemical_formula_weight 464.58
_chemical_name_systematic
;
 ?
;
_space_group_IT_number 14
_symmetry_cell_setting monoclinic
_symmetry_space_group_name_Hall '-P 2yn'
_symmetry_space_group_name_H-M 'P 1 21/n 1'
_atom_sites_solution_hydrogens geom
_atom_sites_solution_primary direct
_atom_sites_solution_secondary difmap
_audit_creation_method SHELXL-97
_cell_angle_alpha 90.00
_cell_angle_beta 100.365(9)
_cell_angle_gamma 90.00
_cell_formula_units_Z 2
_cell_length_a 10.5939(9)
_cell_length_b 5.1252(3)
_cell_length_c 22.1000(10)
_cell_measurement_reflns_used 8845
_cell_measurement_temperature 173(2)
_cell_measurement_theta_max 26.4
_cell_measurement_theta_min 1.4
_cell_volume 1180.36(14)
_computing_structure_refinement 'SHELXL-97 (Sheldrick, 1997)'
_computing_structure_solution Direct_methods_(SIR97,_Altamore_et_al.,_1999)
_diffrn_ambient_temperature 173(2)
_diffrn_measured_fraction_theta_full 0.982
_diffrn_measured_fraction_theta_max 0.982
_diffrn_measurement_device '95mm CCD camera on \k-goniostat'
_diffrn_measurement_device_type KappaCCD
_diffrn_measurement_method CCD
_diffrn_orient_matrix_type 'by Nonius Collect from scalepack cell'
_diffrn_radiation_monochromator graphite
_diffrn_radiation_source 'fine-focus sealed tube'
_diffrn_radiation_type MoK\a
_diffrn_radiation_wavelength 0.71073
_diffrn_reflns_av_R_equivalents 0.050
_diffrn_reflns_av_sigmaI/netI 0.333
_diffrn_reflns_limit_h_max 13
_diffrn_reflns_limit_h_min 0
_diffrn_reflns_limit_k_max 6
_diffrn_reflns_limit_k_min 0
_diffrn_reflns_limit_l_max 27
_diffrn_reflns_limit_l_min -27
_diffrn_reflns_number 8845
_diffrn_reflns_theta_full 26.36
_diffrn_reflns_theta_max 26.36
_diffrn_reflns_theta_min 3.12
_exptl_absorpt_coefficient_mu 0.099
_exptl_absorpt_correction_type none
_exptl_crystal_colour Colourless
_exptl_crystal_density_diffrn 1.307
_exptl_crystal_density_method 'not measured'
_exptl_crystal_description Prism
_exptl_crystal_F_000 504
_exptl_crystal_size_max 0.20
_exptl_crystal_size_mid 0.09
_exptl_crystal_size_min 0.08
_refine_diff_density_max 0.299
_refine_diff_density_min -0.400
_refine_diff_density_rms 0.064
_refine_ls_extinction_coef 0.025(5)
_refine_ls_extinction_expression Fc^*^=kFc[1+0.001xFc^2^\l^3^/sin(2\q)]^-1/4^
_refine_ls_extinction_method SHELXL
_refine_ls_goodness_of_fit_ref 1.073
_refine_ls_hydrogen_treatment constr
_refine_ls_matrix_type full
_refine_ls_number_parameters 147
_refine_ls_number_reflns 2382
_refine_ls_number_restraints 0
_refine_ls_restrained_S_all 1.073
_refine_ls_R_factor_all 0.0872
_refine_ls_R_factor_gt 0.0672
_refine_ls_shift/su_max 0.001
_refine_ls_shift/su_mean 0.000
_refine_ls_structure_factor_coef Fsqd
_refine_ls_weighting_details 'calc w=1/[\s^2^(Fo^2^)+(0.0886P)^2^+0.9496P] where P=(Fo^2^+2Fc^2^)/3'
_refine_ls_weighting_scheme calc
_refine_ls_wR_factor_gt 0.1809
_refine_ls_wR_factor_ref 0.1925
_reflns_number_gt 1789
_reflns_number_total 2382
_reflns_threshold_expression >2sigma(I)
_cod_data_source_file ic0508019si20050804_090712_1.cif
_cod_data_source_block tetam
_cod_depositor_comments
;
The following automatic conversions were performed:
'_symmetry_cell_setting' value 'Monoclinic' changed to 'monoclinic'
according to '/home/saulius/struct/CIF-dictionaries/cif_core.dic'
dictionary named 'cif_core.dic' version 2.4.1 from
2010-06-29.

'_exptl_absorpt_correction_type' value 'None' changed to
'none' according to '/home/saulius/struct/CIF-dictionaries/cif_core.dic'
dictionary named 'cif_core.dic' version 2.4.1 from 2010-06-29.

Automatic conversion script
Id: cif_fix_enum 1527 2010-12-29 10:47:43Z saulius 
;
_cod_original_cell_volume 1180.36(13)
_cod_original_sg_symbol_H-M 'P 21/n'
_cod_database_code 4309853

loop_
_symmetry_equiv_pos_as_xyz
'x, y, z'
'-x+1/2, y+1/2, -z+1/2'
'-x, -y, -z'
'x-1/2, -y-1/2, z-1/2'

loop_
_atom_site_label
_atom_site_type_symbol
_atom_site_fract_x
_atom_site_fract_y
_atom_site_fract_z
_atom_site_U_iso_or_equiv
_atom_site_adp_type
_atom_site_occupancy
_atom_site_symmetry_multiplicity
_atom_site_calc_flag
_atom_site_refinement_flags
_atom_site_disorder_assembly
_atom_site_disorder_group
N1 N 0.9346(2) 0.4591(4) 0.35211(10) 0.0349(5) Uani 1 1 d . . .
N2 N 1.2605(2) 0.5548(4) 0.45229(10) 0.0362(6) Uani 1 1 d . . .
N13 N 0.9468(2) 0.4539(4) 0.22834(11) 0.0401(6) Uani 1 1 d . . .
H13A H 0.9722 0.4575 0.1865 0.053(2) Uiso 1 1 calc R . .
H13B H 0.9406 0.6220 0.2514 0.053(2) Uiso 1 1 calc R . .
N23 N 1.4473(2) 0.5424(4) 0.38225(11) 0.0408(6) Uani 1 1 d . . .
H23A H 1.5019 0.5306 0.3494 0.053(2) Uiso 1 1 calc R . .
H23B H 1.4055 0.3805 0.3956 0.053(2) Uiso 1 1 calc R . .
O12 O 0.92758(19) 0.0162(4) 0.22660(9) 0.0409(5) Uani 1 1 d . . .
O22 O 1.4793(2) 0.9762(4) 0.39332(9) 0.0461(5) Uani 1 1 d . . .
C1 C 1.0656(3) 0.3931(5) 0.38336(13) 0.0380(6) Uani 1 1 d . . .
H1A H 1.1105 0.3078 0.3542 0.053(2) Uiso 1 1 calc R . .
H1B H 1.0606 0.2705 0.4163 0.053(2) Uiso 1 1 calc R . .
C2 C 1.1422(3) 0.6293(5) 0.40994(12) 0.0384(6) Uani 1 1 d . . .
H2A H 1.1644 0.7330 0.3766 0.053(2) Uiso 1 1 calc R . .
H2B H 1.0896 0.7363 0.4318 0.053(2) Uiso 1 1 calc R . .
C3 C 1.2396(3) 0.4458(6) 0.51106(12) 0.0383(6) Uani 1 1 d . . .
H3A H 1.3228 0.3962 0.5342 0.053(2) Uiso 1 1 calc R . .
H3B H 1.1904 0.2866 0.5020 0.053(2) Uiso 1 1 calc R . .
C4 C 1.1729(3) 0.6103(6) 0.55322(13) 0.0423(7) Uani 1 1 d . . .
H4A H 1.0918 0.6751 0.5307 0.053(2) Uiso 1 1 calc R . .
H4B H 1.2261 0.7588 0.5684 0.053(2) Uiso 1 1 calc R . .
C5 C 1.1494(3) 0.4402(5) 0.60732(12) 0.0382(6) Uani 1 1 d . . .
H5A H 1.1140 0.2754 0.5906 0.053(2) Uiso 1 1 calc R . .
H5B H 1.2322 0.4027 0.6325 0.053(2) Uiso 1 1 calc R . .
C11 C 0.8795(3) 0.2393(5) 0.31460(13) 0.0379(6) Uani 1 1 d . . .
H11A H 0.7866 0.2512 0.3082 0.053(2) Uiso 1 1 calc R . .
H11B H 0.9045 0.0784 0.3366 0.053(2) Uiso 1 1 calc R . .
C12 C 0.9216(2) 0.2295(5) 0.25289(12) 0.0341(6) Uani 1 1 d . . .
C21 C 1.3536(3) 0.7674(5) 0.45906(13) 0.0396(7) Uani 1 1 d . . .
H21A H 1.4116 0.7497 0.4982 0.053(2) Uiso 1 1 calc R . .
H21B H 1.3089 0.9324 0.4593 0.053(2) Uiso 1 1 calc R . .
C22 C 1.4304(3) 0.7692(5) 0.40775(12) 0.0361(6) Uani 1 1 d . . .
OW1 O 1.2057(2) 0.8824(5) 0.26554(13) 0.0718(8) Uani 1 1 d . . .
HW11 H 1.2530 1.0336 0.2569 0.053(2) Uiso 1 1 d . . .
HW12 H 1.1152 0.9154 0.2548 0.053(2) Uiso 1 1 d . . .

loop_
_atom_site_aniso_label
_atom_site_aniso_U_11
_atom_site_aniso_U_22
_atom_site_aniso_U_33
_atom_site_aniso_U_23
_atom_site_aniso_U_13
_atom_site_aniso_U_12
N1 0.0382(12) 0.0331(12) 0.0339(11) -0.0024(9) 0.0079(9) -0.0002(9)
N2 0.0368(12) 0.0374(12) 0.0348(12) -0.0010(9) 0.0079(9) -0.0037(9)
N13 0.0544(14) 0.0296(12) 0.0392(12) -0.0002(9) 0.0156(11) 0.0016(10)
N23 0.0502(14) 0.0315(12) 0.0442(13) -0.0008(10) 0.0176(11) -0.0017(10)
O12 0.0507(12) 0.0305(10) 0.0432(11) -0.0039(8) 0.0129(9) -0.0007(8)
O22 0.0607(13) 0.0321(10) 0.0492(12) -0.0013(9) 0.0195(10) -0.0057(9)
C1 0.0382(14) 0.0360(14) 0.0402(14) -0.0018(11) 0.0079(12) 0.0006(11)
C2 0.0410(15) 0.0370(15) 0.0370(14) 0.0021(11) 0.0067(12) -0.0033(11)
C3 0.0386(14) 0.0422(16) 0.0340(13) -0.0002(11) 0.0068(11) 0.0007(11)
C4 0.0526(17) 0.0353(15) 0.0419(15) 0.0022(12) 0.0162(13) 0.0011(12)
C5 0.0392(14) 0.0379(15) 0.0382(14) 0.0005(11) 0.0086(11) 0.0007(11)
C11 0.0379(14) 0.0372(15) 0.0390(14) -0.0028(11) 0.0077(11) -0.0059(11)
C12 0.0313(13) 0.0322(14) 0.0381(14) 0.0008(11) 0.0047(11) -0.0003(10)
C21 0.0397(14) 0.0383(15) 0.0411(15) -0.0062(12) 0.0075(12) -0.0050(11)
C22 0.0378(14) 0.0333(14) 0.0363(14) 0.0013(11) 0.0045(11) 0.0003(11)
OW1 0.0609(15) 0.0711(17) 0.0819(18) 0.0105(14) 0.0085(13) 0.0034(13)

loop_
_atom_type_symbol
_atom_type_description
_atom_type_scat_dispersion_real
_atom_type_scat_dispersion_imag
_atom_type_scat_source
C C 0.0033 0.0016 'International Tables Vol C Tables 4.2.6.8 and 6.1.1.4'
H H 0.0000 0.0000 'International Tables Vol C Tables 4.2.6.8 and 6.1.1.4'
N N 0.0061 0.0033 'International Tables Vol C Tables 4.2.6.8 and 6.1.1.4'
O O 0.0106 0.0060 'International Tables Vol C Tables 4.2.6.8 and 6.1.1.4'

loop_
_geom_angle_atom_site_label_1
_geom_angle_atom_site_label_2
_geom_angle_atom_site_label_3
_geom_angle
_geom_angle_site_symmetry_1
_geom_angle_site_symmetry_3
_geom_angle_publ_flag
C11 N1 C5 113.3(2) . 3_766 ?
C11 N1 C1 109.7(2) . . ?
C5 N1 C1 114.7(2) 3_766 . ?
C21 N2 C3 113.6(2) . . ?
C21 N2 C2 110.7(2) . . ?
C3 N2 C2 114.5(2) . . ?
C12 N13 H13A 120.0 . . ?
C12 N13 H13B 120.0 . . ?
H13A N13 H13B 120.0 . . ?
C22 N23 H23A 120.0 . . ?
C22 N23 H23B 120.0 . . ?
H23A N23 H23B 120.0 . . ?
N1 C1 C2 113.0(2) . . ?
N1 C1 H1A 109.0 . . ?
C2 C1 H1A 109.0 . . ?
N1 C1 H1B 109.0 . . ?
C2 C1 H1B 109.0 . . ?
H1A C1 H1B 107.8 . . ?
N2 C2 C1 112.0(2) . . ?
N2 C2 H2A 109.2 . . ?
C1 C2 H2A 109.2 . . ?
N2 C2 H2B 109.2 . . ?
C1 C2 H2B 109.2 . . ?
H2A C2 H2B 107.9 . . ?
N2 C3 C4 119.5(2) . . ?
N2 C3 H3A 107.5 . . ?
C4 C3 H3A 107.5 . . ?
N2 C3 H3B 107.5 . . ?
C4 C3 H3B 107.5 . . ?
H3A C3 H3B 107.0 . . ?
C3 C4 C5 108.7(2) . . ?
C3 C4 H4A 110.0 . . ?
C5 C4 H4A 110.0 . . ?
C3 C4 H4B 110.0 . . ?
C5 C4 H4B 110.0 . . ?
H4A C4 H4B 108.3 . . ?
N1 C5 C4 118.5(2) 3_766 . ?
N1 C5 H5A 107.7 3_766 . ?
C4 C5 H5A 107.7 . . ?
N1 C5 H5B 107.7 3_766 . ?
C4 C5 H5B 107.7 . . ?
H5A C5 H5B 107.1 . . ?
N1 C11 C12 112.7(2) . . ?
N1 C11 H11A 109.0 . . ?
C12 C11 H11A 109.0 . . ?
N1 C11 H11B 109.0 . . ?
C12 C11 H11B 109.0 . . ?
H11A C11 H11B 107.8 . . ?
O12 C12 N13 122.8(2) . . ?
O12 C12 C11 119.9(2) . . ?
N13 C12 C11 117.2(2) . . ?
N2 C21 C22 111.9(2) . . ?
N2 C21 H21A 109.2 . . ?
C22 C21 H21A 109.2 . . ?
N2 C21 H21B 109.2 . . ?
C22 C21 H21B 109.2 . . ?
H21A C21 H21B 107.9 . . ?
O22 C22 N23 123.2(2) . . ?
O22 C22 C21 120.1(2) . . ?
N23 C22 C21 116.6(2) . . ?
HW11 OW1 HW12 110.0 . . ?

loop_
_geom_bond_atom_site_label_1
_geom_bond_atom_site_label_2
_geom_bond_distance
_geom_bond_site_symmetry_2
_geom_bond_publ_flag
N1 C11 1.457(3) . ?
N1 C5 1.466(3) 3_766 ?
N1 C1 1.474(3) . ?
N2 C21 1.459(3) . ?
N2 C3 1.467(3) . ?
N2 C2 1.473(3) . ?
N13 C12 1.320(3) . ?
N13 H13A 1.0090 . ?
N13 H13B 1.0090 . ?
N23 C22 1.318(3) . ?
N23 H23A 1.0090 . ?
N23 H23B 1.0090 . ?
O12 C12 1.245(3) . ?
O22 C22 1.247(3) . ?
C1 C2 1.516(4) . ?
C1 H1A 0.9700 . ?
C1 H1B 0.9700 . ?
C2 H2A 0.9700 . ?
C2 H2B 0.9700 . ?
C3 C4 1.522(4) . ?
C3 H3A 0.9700 . ?
C3 H3B 0.9700 . ?
C4 C5 1.536(4) . ?
C4 H4A 0.9700 . ?
C4 H4B 0.9700 . ?
C5 N1 1.466(3) 3_766 ?
C5 H5A 0.9700 . ?
C5 H5B 0.9700 . ?
C11 C12 1.510(4) . ?
C11 H11A 0.9700 . ?
C11 H11B 0.9700 . ?
C21 C22 1.510(4) . ?
C21 H21A 0.9700 . ?
C21 H21B 0.9700 . ?
OW1 HW11 0.961 . ?
OW1 HW12 0.960 . ?

loop_
_geom_hbond_atom_site_label_D
_geom_hbond_atom_site_label_H
_geom_hbond_atom_site_label_A
_geom_hbond_distance_DH
_geom_hbond_distance_HA
_geom_hbond_distance_DA
_geom_hbond_angle_DHA
_geom_hbond_site_symmetry_A
N13 H13A O22 1.01 1.93 2.935(3) 178.2 2_745
N13 H13B O12 1.01 2.09 2.889(3) 134.4 1_565
N23 H23A O12 1.01 1.96 2.951(3) 167.6 2_755
N23 H23B O22 1.01 2.22 2.927(3) 125.9 1_545
OW1 HW11 OW1 0.96 1.93 2.855(2) 161.9 2_755
OW1 HW12 O12 0.96 2.04 2.996(3) 174.1 1_565

loop_
_geom_torsion_atom_site_label_1
_geom_torsion_atom_site_label_2
_geom_torsion_atom_site_label_3
_geom_torsion_atom_site_label_4
_geom_torsion
_geom_torsion_site_symmetry_1
_geom_torsion_site_symmetry_2
_geom_torsion_site_symmetry_3
_geom_torsion_site_symmetry_4
_geom_torsion_publ_flag
C11 N1 C1 C2 165.3(2) . . . . ?
C5 N1 C1 C2 -65.9(3) 3_766 . . . ?
C21 N2 C2 C1 158.8(2) . . . . ?
C3 N2 C2 C1 -71.2(3) . . . . ?
N1 C1 C2 N2 167.2(2) . . . . ?
C21 N2 C3 C4 68.4(3) . . . . ?
C2 N2 C3 C4 -60.1(3) . . . . ?
N2 C3 C4 C5 173.5(2) . . . . ?
C3 C4 C5 N1 -168.8(2) . . . 3_766 ?
C5 N1 C11 C12 148.4(2) 3_766 . . . ?
C1 N1 C11 C12 -82.0(3) . . . . ?
N1 C11 C12 O12 151.5(2) . . . . ?
N1 C11 C12 N13 -30.5(3) . . . . ?
C3 N2 C21 C22 146.1(2) . . . . ?
C2 N2 C21 C22 -83.4(3) . . . . ?
N2 C21 C22 O22 154.8(3) . . . . ?
N2 C21 C22 N23 -28.5(3) . . . . ?
